data_2013504
loop_
_publ_author_name
'Toplak, Renata'
'Lah, Nina'
'Volmajer, Julija'
'Leban, Ivan'
'Majcen Le Marechal, Alenka'

_publ_section_title
;
 2-Aminothiazole and 2-aminothiazolinone derivatives
;
_journal_issue 9
_journal_name_full 'Acta Crystallographica Section C'
_journal_page_first o502
_journal_page_last o505
_journal_paper_doi 10.1107/S0108270103015580
_journal_volume 59
_journal_year 2003
_chemical_formula_iupac 'C11 H12 N2 O3 S'
_chemical_formula_moiety 'C11 H12 N2 O3 S'
_chemical_formula_sum 'C11 H12 N2 O3 S'
_chemical_formula_weight 252.29
_chemical_name_systematic
;
2-amino-5-(2,5-dimethoxyphenyl)-1,3-thiazol-4(5H)-one
;
_space_group_IT_number 2
_symmetry_cell_setting triclinic
_symmetry_space_group_name_Hall '-P 1'
_symmetry_space_group_name_H-M 'P -1'
_atom_sites_solution_hydrogens difmap
_atom_sites_solution_primary direct
_atom_sites_solution_secondary difmap
_audit_creation_method SHELXL-97
_cell_angle_alpha 99.800(2)
_cell_angle_beta 101.050(2)
_cell_angle_gamma 99.540(2)
_cell_formula_units_Z 2
_cell_length_a 6.9572(5)
_cell_length_b 8.1499(7)
_cell_length_c 10.4564(10)
_cell_measurement_reflns_used all
_cell_measurement_temperature 293(2)
_cell_measurement_theta_max 27.46
_cell_measurement_theta_min 2.94
_cell_volume 561.21(8)
_computing_cell_refinement 'DENZO and SCALEPACK (Otwinowski & Minor, 1997)'
_computing_data_collection 'Collect (Nonius, 1998)'
_computing_data_reduction 'DENZO AND SCALEPACK'
_computing_molecular_graphics 'ORTEP3 for Windows (Farrugia,1997)'
_computing_publication_material 'SHELXL97 and PLATON (Spek, 1998)'
_computing_structure_refinement 'SHELXL97 (Sheldrick, 1997)'
_computing_structure_solution 'SHELXS97 (Sheldrick, 1997)'
_diffrn_ambient_temperature 293(2)
_diffrn_measured_fraction_theta_full 0.971
_diffrn_measured_fraction_theta_max 0.98
_diffrn_measurement_device_type 'Nonius KappaCCD'
_diffrn_measurement_method '\f and \w scans'
_diffrn_radiation_monochromator graphite
_diffrn_radiation_source 'fine-focus sealed tube'
_diffrn_radiation_type MoK\a
_diffrn_radiation_wavelength 0.71073
_diffrn_reflns_av_R_equivalents 0.0136
_diffrn_reflns_av_sigmaI/netI 0.0242
_diffrn_reflns_limit_h_max 9
_diffrn_reflns_limit_h_min -8
_diffrn_reflns_limit_k_max 10
_diffrn_reflns_limit_k_min -10
_diffrn_reflns_limit_l_max 13
_diffrn_reflns_limit_l_min -12
_diffrn_reflns_number 3846
_diffrn_reflns_theta_full 25.00
_diffrn_reflns_theta_max 27.46
_diffrn_reflns_theta_min 2.94
_exptl_absorpt_coefficient_mu 0.286
_exptl_absorpt_correction_type none
_exptl_crystal_colour colourless
_exptl_crystal_density_diffrn 1.493
_exptl_crystal_density_method 'not measured'
_exptl_crystal_description prism
_exptl_crystal_F_000 264
_exptl_crystal_size_max 0.40
_exptl_crystal_size_mid 0.35
_exptl_crystal_size_min 0.30
_refine_diff_density_max 0.269
_refine_diff_density_min -0.218
_refine_ls_extinction_method none
_refine_ls_goodness_of_fit_ref 1.045
_refine_ls_hydrogen_treatment refall
_refine_ls_matrix_type full
_refine_ls_number_parameters 202
_refine_ls_number_reflns 2490
_refine_ls_number_restraints 0
_refine_ls_restrained_S_all 1.045
_refine_ls_R_factor_all 0.0316
_refine_ls_R_factor_gt 0.0293
_refine_ls_shift/su_max 0.001
_refine_ls_shift/su_mean 0.000
_refine_ls_structure_factor_coef Fsqd
_refine_ls_weighting_details 'calc w=1/[\s^2^(Fo^2^)+(0.0341P)^2^+0.1774P] where P=(Fo^2^+2Fc^2^)/3'
_refine_ls_weighting_scheme calc
_refine_ls_wR_factor_gt 0.0752
_refine_ls_wR_factor_ref 0.0777
_reflns_number_gt 2349
_reflns_number_total 2490
_reflns_threshold_expression I>2\s(I)
_cod_data_source_file sk1642.cif
_cod_data_source_block I
_cod_original_sg_symbol_H-M P-1
_cod_database_code 2013504
_cod_database_fobs_code 2013504

loop_
_symmetry_equiv_pos_as_xyz
'x, y, z'
'-x, -y, -z'

loop_
_atom_site_label
_atom_site_fract_x
_atom_site_fract_y
_atom_site_fract_z
_atom_site_U_iso_or_equiv
_atom_site_adp_type
_atom_site_calc_flag
_atom_site_refinement_flags
_atom_site_occupancy
_atom_site_disorder_assembly
_atom_site_disorder_group
_atom_site_type_symbol
S1 0.55666(4) 0.59805(4) 0.66437(3) 0.03000(11) Uani d . 1 . . S
O4 0.07240(13) 0.62722(12) 0.78502(9) 0.0365(2) Uani d . 1 . . O
O12 0.41528(15) 0.95265(11) 0.77662(9) 0.0393(2) Uani d . 1 . . O
O14 0.05392(16) 0.82197(14) 0.24062(10) 0.0481(3) Uani d . 1 . . O
N2 0.71460(17) 0.55027(16) 0.90370(11) 0.0368(2) Uani d . 1 . . N
N3 0.38166(15) 0.57493(13) 0.86499(9) 0.0296(2) Uani d . 1 . . N
C2 0.55238(17) 0.57240(14) 0.82656(11) 0.0263(2) Uani d . 1 . . C
C4 0.23831(16) 0.60987(13) 0.77023(11) 0.0262(2) Uani d . 1 . . C
C5 0.29562(16) 0.61638(14) 0.63517(11) 0.0249(2) Uani d . 1 . . C
C6 0.25934(16) 0.76502(14) 0.57272(11) 0.0253(2) Uani d . 1 . . C
C7 0.16979(17) 0.73475(15) 0.43822(12) 0.0285(2) Uani d . 1 . . C
C8 0.14498(18) 0.86868(17) 0.37384(13) 0.0343(3) Uani d . 1 . . C
C9 0.2108(2) 1.03383(17) 0.44517(15) 0.0394(3) Uani d . 1 . . C
C10 0.3012(2) 1.06602(16) 0.57982(15) 0.0376(3) Uani d . 1 . . C
C11 0.32656(17) 0.93353(15) 0.64472(12) 0.0303(2) Uani d . 1 . . C
C13 0.4826(3) 1.1233(2) 0.85348(19) 0.0529(4) Uani d . 1 . . C
C15 0.0463(3) 0.9545(3) 0.1677(2) 0.0575(4) Uani d . 1 . . C
H7 0.126(2) 0.6212(19) 0.3880(15) 0.035(4) Uiso d . 1 . . H
H5 0.219(2) 0.5100(18) 0.5741(14) 0.030(3) Uiso d . 1 . . H
H13A 0.367(3) 1.180(3) 0.854(2) 0.069(6) Uiso d . 1 . . H
H2A 0.705(3) 0.524(2) 0.9833(19) 0.054(5) Uiso d . 1 . . H
H13B 0.585(3) 1.185(3) 0.815(2) 0.067(6) Uiso d . 1 . . H
H13C 0.545(3) 1.112(3) 0.943(2) 0.073(6) Uiso d . 1 . . H
H15A -0.016(3) 0.894(3) 0.075(2) 0.079(7) Uiso d . 1 . . H
H15B 0.180(3) 1.022(2) 0.1770(19) 0.060(5) Uiso d . 1 . . H
H15C -0.039(3) 1.032(3) 0.197(2) 0.075(6) Uiso d . 1 . . H
H2B 0.824(3) 0.554(2) 0.8758(17) 0.047(4) Uiso d . 1 . . H
H10 0.348(3) 1.181(2) 0.6283(17) 0.050(4) Uiso d . 1 . . H
H9 0.189(3) 1.124(2) 0.4044(18) 0.055(5) Uiso d . 1 . . H

loop_
_atom_site_aniso_label
_atom_site_aniso_U_11
_atom_site_aniso_U_22
_atom_site_aniso_U_33
_atom_site_aniso_U_12
_atom_site_aniso_U_13
_atom_site_aniso_U_23
S1 0.03223(17) 0.04005(18) 0.02628(16) 0.01544(12) 0.01433(11) 0.01368(12)
O4 0.0290(4) 0.0438(5) 0.0412(5) 0.0088(4) 0.0157(4) 0.0111(4)
O12 0.0463(5) 0.0287(4) 0.0359(5) 0.0031(4) 0.0042(4) -0.0016(4)
O14 0.0514(6) 0.0577(6) 0.0395(5) 0.0122(5) 0.0050(4) 0.0268(5)
N2 0.0310(5) 0.0559(7) 0.0302(5) 0.0133(5) 0.0110(4) 0.0182(5)
N3 0.0309(5) 0.0362(5) 0.0250(5) 0.0068(4) 0.0111(4) 0.0102(4)
C2 0.0304(5) 0.0259(5) 0.0243(5) 0.0051(4) 0.0094(4) 0.0068(4)
C4 0.0281(5) 0.0231(5) 0.0278(5) 0.0026(4) 0.0107(4) 0.0047(4)
C5 0.0270(5) 0.0239(5) 0.0245(5) 0.0051(4) 0.0077(4) 0.0047(4)
C6 0.0234(5) 0.0250(5) 0.0299(5) 0.0057(4) 0.0094(4) 0.0082(4)
C7 0.0250(5) 0.0311(6) 0.0321(6) 0.0065(4) 0.0088(4) 0.0100(5)
C8 0.0274(6) 0.0443(7) 0.0382(6) 0.0110(5) 0.0111(5) 0.0198(5)
C9 0.0356(6) 0.0367(7) 0.0569(8) 0.0126(5) 0.0178(6) 0.0261(6)
C10 0.0350(6) 0.0246(6) 0.0564(8) 0.0061(5) 0.0161(6) 0.0107(5)
C11 0.0268(5) 0.0273(5) 0.0373(6) 0.0051(4) 0.0102(5) 0.0057(5)
C13 0.0547(9) 0.0348(7) 0.0569(10) 0.0022(7) 0.0079(8) -0.0118(7)
C15 0.0536(10) 0.0758(12) 0.0562(10) 0.0195(9) 0.0121(8) 0.0443(9)

loop_
_atom_type_symbol
_atom_type_description
_atom_type_scat_dispersion_real
_atom_type_scat_dispersion_imag
_atom_type_scat_source
C C 0.0033 0.0016 'International Tables Vol C Tables 4.2.6.8 and 6.1.1.4'
H H 0.0000 0.0000 'International Tables Vol C Tables 4.2.6.8 and 6.1.1.4'
N N 0.0061 0.0033 'International Tables Vol C Tables 4.2.6.8 and 6.1.1.4'
O O 0.0106 0.0060 'International Tables Vol C Tables 4.2.6.8 and 6.1.1.4'
S S 0.1246 0.1234 'International Tables Vol C Tables 4.2.6.8 and 6.1.1.4'

loop_
_geom_angle_atom_site_label_1
_geom_angle_atom_site_label_2
_geom_angle_atom_site_label_3
_geom_angle
_geom_angle_publ_flag
C2 S1 C5 90.41(5) yes
N2 C2 N3 123.15(11) yes
N2 C2 S1 119.43(9) yes
N3 C2 S1 117.41(9) yes
C2 N3 C4 112.25(9) yes
O4 C4 N3 124.39(10) yes
O4 C4 C5 120.63(10) yes
N3 C4 C5 114.90(9) yes
C6 C5 C4 117.84(9) yes
C6 C5 S1 112.49(7) yes
C4 C5 S1 104.59(7) yes
C6 C5 H5 109.3(8) no
C4 C5 H5 105.4(8) no
S1 C5 H5 106.4(8) no
C2 N2 H2A 118.1(12) no
C2 N2 H2B 120.0(11) no
H2A N2 H2B 121.8(16) no
C7 C6 C11 119.27(11) yes
C7 C6 C5 118.89(10) yes
C11 C6 C5 121.68(10) yes
C6 C7 C8 121.05(11) yes
C6 C7 H7 120.1(9) no
C8 C7 H7 118.9(9) no
O14 C8 C9 125.16(12) yes
O14 C8 C7 115.44(12) yes
C9 C8 C7 119.40(12) yes
C8 C9 C10 120.16(12) yes
C8 C9 H9 120.1(11) no
C10 C9 H9 119.7(11) no
C11 C10 C9 120.84(12) yes
C11 C10 H10 119.4(10) no
C9 C10 H10 119.7(10) no
O12 C11 C10 125.04(11) yes
O12 C11 C6 115.68(10) yes
C10 C11 C6 119.28(12) yes
C11 O12 C13 117.02(12) yes
O12 C13 H13A 109.6(12) no
O12 C13 H13B 108.8(12) no
H13A C13 H13B 111.4(17) no
O12 C13 H13C 105.2(13) no
H13A C13 H13C 112.2(17) no
H13B C13 H13C 109.3(17) no
C8 O14 C15 117.14(13) no
O14 C15 H15A 104.3(13) no
O14 C15 H15B 111.0(11) no
H15A C15 H15B 112.5(17) no
O14 C15 H15C 112.4(13) no
H15A C15 H15C 108.3(18) no
H15B C15 H15C 108.4(17) no

loop_
_geom_bond_atom_site_label_1
_geom_bond_atom_site_label_2
_geom_bond_site_symmetry_2
_geom_bond_distance
_geom_bond_publ_flag
S1 C2 . 1.7488(11) yes
S1 C5 . 1.8185(11) yes
C2 N2 . 1.3134(16) yes
C2 N3 . 1.3270(15) yes
N3 C4 . 1.3671(15) yes
C4 O4 . 1.2211(14) yes
C4 C5 . 1.5462(15) yes
C5 C6 . 1.5051(15) yes
C5 H5 . 0.986(14) no
N2 H2A . 0.905(19) no
N2 H2B . 0.860(18) no
C6 C7 . 1.3863(16) yes
C6 C11 . 1.4042(16) yes
C7 C8 . 1.3937(17) yes
C7 H7 . 0.952(15) no
C8 O14 . 1.3741(16) yes
C8 C9 . 1.379(2) yes
C9 C10 . 1.388(2) yes
C9 H9 . 0.928(18) no
C10 C11 . 1.3871(17) yes
C10 H10 . 0.956(18) no
C11 O12 . 1.3697(16) yes
O12 C13 . 1.4350(16) yes
C13 H13A . 0.99(2) no
C13 H13B . 0.99(2) no
C13 H13C . 0.98(2) no
O14 C15 . 1.4264(18) yes
C15 H15A . 0.99(2) no
C15 H15B . 0.98(2) no
C15 H15C . 0.99(2) no

loop_
_geom_hbond_atom_site_label_D
_geom_hbond_atom_site_label_H
_geom_hbond_atom_site_label_A
_geom_hbond_site_symmetry_A
_geom_hbond_distance_DH
_geom_hbond_distance_HA
_geom_hbond_distance_DA
_geom_hbond_angle_DHA
N2 H2A N3 2_667 0.905(19) 2.04(2) 2.9281(15) 165.3(17)
N2 H2B O4 1_655 0.860(18) 2.176(19) 3.0102(15) 163.1(16)

loop_
_cod_related_entry_id
_cod_related_entry_database
_cod_related_entry_code
1 ChemSpider 21134467
